data_7207503
loop_
_publ_author_name
'Nishida, Jun-ichi'
'Deno, Hironori'
'Ichimura, Satoru'
'Nakagawa, Tomohiro'
'Yamashita, Yoshiro'

_publ_section_title
;
 Preparation, physical properties and n-type FET characteristics of
 substituted diindenopyrazinediones and bis(dicyanomethylene) derivatives
;
_journal_issue 10
_journal_name_full 'Journal of Materials Chemistry'
_journal_page_first 4483
_journal_paper_doi 10.1039/c2jm14955a
_journal_volume 22
_journal_year 2012
_chemical_formula_moiety 'C18 H6 Br2 N2 O2'
_chemical_formula_sum 'C18 H6 Br2 N2 O2'
_chemical_formula_weight 442.07
_space_group_IT_number 14
_symmetry_cell_setting monoclinic
_symmetry_Int_Tables_number 14
_symmetry_space_group_name_Hall '-P 2yn'
_symmetry_space_group_name_H-M 'P 1 21/n 1'
_atom_sites_solution_hydrogens geom
_atom_sites_solution_primary direct
_atom_sites_solution_secondary difmap
_cell_angle_alpha 90.0000
_cell_angle_beta 92.92(5)
_cell_angle_gamma 90.0000
_cell_formula_units_Z 2
_cell_length_a 6.838(9)
_cell_length_b 7.760(10)
_cell_length_c 13.380(13)
_cell_measurement_reflns_used 5230
_cell_measurement_temperature 93
_cell_measurement_theta_max 27.48
_cell_measurement_theta_min 3.04
_cell_volume 709.1(15)
_computing_cell_refinement 'RAPID AUTO'
_computing_data_collection 'RAPID AUTO (Rigaku, ????)'
_computing_data_reduction 'RAPID AUTO'
_computing_molecular_graphics 'CrystalStructure 4.0'
_computing_publication_material 'CrystalStructure 4.0 (Rigaku, 2010)'
_computing_structure_refinement 'SHELXL97 (Sheldrick, 2008)'
_computing_structure_solution 'SIR2004 (Burla, et al., 2005)'
_diffrn_ambient_temperature 93
_diffrn_detector_area_resol_mean 6.667
_diffrn_measured_fraction_theta_full 0.999
_diffrn_measured_fraction_theta_max 0.999
_diffrn_measurement_device_type 'Rigaku R-AXIS RAPID'
_diffrn_measurement_method \w
_diffrn_radiation_type 'Mo K\a'
_diffrn_radiation_wavelength 0.71075
_diffrn_reflns_av_R_equivalents 0.0877
_diffrn_reflns_limit_h_max 8
_diffrn_reflns_limit_h_min -7
_diffrn_reflns_limit_k_max 10
_diffrn_reflns_limit_k_min -10
_diffrn_reflns_limit_l_max 16
_diffrn_reflns_limit_l_min -17
_diffrn_reflns_number 6693
_diffrn_reflns_theta_full 27.49
_diffrn_reflns_theta_max 27.48
_diffrn_standards_number 0
_exptl_absorpt_coefficient_mu 5.747
_exptl_absorpt_correction_T_max 0.750
_exptl_absorpt_correction_T_min 0.301
_exptl_absorpt_correction_type multi-scan
_exptl_absorpt_process_details 'ABSCOR (Rigaku, 1995)'
_exptl_crystal_colour red
_exptl_crystal_density_diffrn 2.070
_exptl_crystal_density_method 'not measured'
_exptl_crystal_description block
_exptl_crystal_F_000 428.00
_exptl_crystal_size_max 0.200
_exptl_crystal_size_mid 0.100
_exptl_crystal_size_min 0.050
_refine_diff_density_max 0.760
_refine_diff_density_min -0.700
_refine_ls_extinction_method none
_refine_ls_goodness_of_fit_ref 0.873
_refine_ls_hydrogen_treatment constr
_refine_ls_number_parameters 109
_refine_ls_number_reflns 1624
_refine_ls_number_restraints 0
_refine_ls_R_factor_gt 0.0364
_refine_ls_shift/su_max 0.000
_refine_ls_structure_factor_coef Fsqd
_refine_ls_weighting_details 'w = 1/[\s^2^(Fo^2^)+(0.0259P)^2^+0.0000P] where P=(Fo^2^+2Fc^2^)/3'
_refine_ls_weighting_scheme calc
_refine_ls_wR_factor_ref 0.0650
_reflns_number_gt 1113
_reflns_number_total 1624
_reflns_threshold_expression F^2^>2.0\s(F^2^)
_cod_data_source_file c2jm14955a.txt
_cod_data_source_block comp2d
_cod_original_cell_volume 709.1(14)
_cod_database_code 7207503

loop_
_symmetry_equiv_pos_site_id
_symmetry_equiv_pos_as_xyz
1 +X,+Y,+Z
2 1/2-X,1/2+Y,1/2-Z
3 -X,-Y,-Z
4 1/2+X,1/2-Y,1/2+Z

loop_
_atom_site_label
_atom_site_type_symbol
_atom_site_fract_x
_atom_site_fract_y
_atom_site_fract_z
_atom_site_U_iso_or_equiv
_atom_site_adp_type
_atom_site_occupancy
_atom_site_symmetry_multiplicity
_atom_site_calc_flag
_atom_site_refinement_flags
Br1 Br -0.40959(6) 0.04379(6) 0.85761(3) 0.01586(12) Uani 1.0 4 d .
O1 O 0.2921(4) 0.4053(4) 0.74317(18) 0.0179(7) Uani 1.0 4 d .
N1 N 0.4239(5) 0.4553(5) 1.0965(2) 0.0127(7) Uani 1.0 4 d .
C1 C -0.0501(6) 0.2214(5) 0.8434(3) 0.0131(9) Uani 1.0 4 d .
C2 C -0.1809(6) 0.1569(6) 0.9101(3) 0.0136(9) Uani 1.0 4 d .
C3 C -0.1503(6) 0.1736(5) 1.0133(3) 0.0146(9) Uani 1.0 4 d .
C4 C 0.0184(6) 0.2542(5) 1.0542(3) 0.0143(9) Uani 1.0 4 d .
C5 C 0.1495(6) 0.3190(5) 0.9889(3) 0.0116(9) Uani 1.0 4 d .
C6 C 0.1162(6) 0.3025(5) 0.8845(3) 0.0128(9) Uani 1.0 4 d .
C7 C 0.2747(6) 0.3885(6) 0.8326(3) 0.0147(9) Uani 1.0 4 d .
C8 C 0.4129(6) 0.4580(6) 0.9155(3) 0.0136(8) Uani 1.0 4 d .
C9 C 0.3348(6) 0.4129(5) 1.0073(3) 0.0144(9) Uani 1.0 4 d .
H1 H -0.0733 0.2105 0.7731 0.0157 Uiso 1.0 4 calc R
H3 H -0.2448 0.1298 1.0563 0.0175 Uiso 1.0 4 calc R
H4 H 0.0418 0.2641 1.1245 0.0171 Uiso 1.0 4 calc R

loop_
_atom_site_aniso_label
_atom_site_aniso_U_11
_atom_site_aniso_U_22
_atom_site_aniso_U_33
_atom_site_aniso_U_12
_atom_site_aniso_U_13
_atom_site_aniso_U_23
Br1 0.01035(18) 0.0201(3) 0.0170(2) -0.0028(3) -0.00045(12) -0.00108(19)
O1 0.0132(16) 0.0278(19) 0.0127(14) -0.0026(13) 0.0020(11) 0.0008(11)
N1 0.0108(16) 0.0146(18) 0.0126(15) 0.0003(16) -0.0011(11) -0.0006(14)
C1 0.011(3) 0.015(3) 0.0130(19) -0.0002(18) 0.0015(15) 0.0030(16)
C2 0.010(2) 0.013(3) 0.017(2) 0.0010(18) -0.0031(15) -0.0021(16)
C3 0.011(3) 0.014(3) 0.019(2) 0.0032(18) 0.0051(16) 0.0024(16)
C4 0.016(3) 0.016(3) 0.0109(19) 0.0025(18) 0.0009(15) -0.0003(16)
C5 0.009(2) 0.013(3) 0.013(2) 0.0010(18) 0.0009(15) 0.0021(15)
C6 0.011(3) 0.015(3) 0.012(2) 0.0029(17) 0.0005(15) 0.0018(15)
C7 0.008(2) 0.016(3) 0.020(3) 0.0025(17) 0.0006(15) 0.0005(16)
C8 0.0106(19) 0.015(2) 0.0152(19) 0.001(2) 0.0023(14) -0.0013(17)
C9 0.009(2) 0.012(3) 0.022(2) 0.0020(17) 0.0021(15) -0.0001(16)

loop_
_atom_type_symbol
_atom_type_description
_atom_type_scat_dispersion_real
_atom_type_scat_dispersion_imag
_atom_type_scat_source
C C 0.0033 0.0016
;
International Tables for Crystallography
(1992, Vol. C, Tables 4.2.6.8 and 6.1.1.4)
;
H H 0.0000 0.0000
;
International Tables for Crystallography
(1992, Vol. C, Table 6.1.1.4)
;
N N 0.0061 0.0033
;
International Tables for Crystallography
(1992, Vol. C, Tables 4.2.6.8 and 6.1.1.4)
;
O O 0.0106 0.0060
;
International Tables for Crystallography
(1992, Vol. C, Tables 4.2.6.8 and 6.1.1.4)
;
Br Br -0.2901 2.4595
;
International Tables for Crystallography
(1992, Vol. C, Tables 4.2.6.8 and 6.1.1.4)
;

loop_
_geom_angle_atom_site_label_1
_geom_angle_atom_site_label_2
_geom_angle_atom_site_label_3
_geom_angle
_geom_angle_publ_flag
_geom_angle_site_symmetry_1
C8 N1 C9 111.2(3) yes 3_667
C2 C1 C6 116.7(4) yes .
Br1 C2 C1 118.3(3) yes .
Br1 C2 C3 119.3(3) yes .
C1 C2 C3 122.4(4) yes .
C2 C3 C4 120.5(4) yes .
C3 C4 C5 117.8(4) yes .
C4 C5 C6 121.1(4) yes .
C4 C5 C9 131.1(4) yes .
C6 C5 C9 107.8(4) yes .
C1 C6 C5 121.4(4) yes .
C1 C6 C7 128.6(4) yes .
C5 C6 C7 109.9(4) yes .
O1 C7 C6 128.6(4) yes .
O1 C7 C8 126.3(4) yes .
C6 C7 C8 105.1(3) yes .
N1 C8 C7 126.2(3) yes 3_667
N1 C8 C9 126.4(4) yes 3_667
C7 C8 C9 107.4(4) yes .
N1 C9 C5 127.8(4) yes .
N1 C9 C8 122.4(4) yes .
C5 C9 C8 109.8(3) yes .
C2 C1 H1 121.633 no .
C6 C1 H1 121.636 no .
C2 C3 H3 119.729 no .
C4 C3 H3 119.733 no .
C3 C4 H4 121.125 no .
C5 C4 H4 121.120 no .

loop_
_geom_bond_atom_site_label_1
_geom_bond_atom_site_label_2
_geom_bond_distance
_geom_bond_publ_flag
_geom_bond_site_symmetry_2
Br1 C2 1.897(5) yes .
O1 C7 1.215(5) yes .
N1 C8 1.320(5) yes 3_667
N1 C9 1.353(5) yes .
C1 C2 1.388(6) yes .
C1 C6 1.389(6) yes .
C2 C3 1.392(5) yes .
C3 C4 1.399(6) yes .
C4 C5 1.378(6) yes .
C5 C6 1.409(5) yes .
C5 C9 1.471(6) yes .
C6 C7 1.477(6) yes .
C7 C8 1.520(6) yes .
C8 C9 1.408(6) yes .
C1 H1 0.950 no .
C3 H3 0.950 no .
C4 H4 0.950 no .

loop_
_geom_contact_atom_site_label_1
_geom_contact_atom_site_label_2
_geom_contact_distance
_geom_contact_publ_flag
_geom_contact_site_symmetry_2
O1 N1 3.020(5) no 3_667
O1 C1 3.104(6) no .
O1 C5 3.540(6) no .
O1 C9 3.532(6) no .
N1 N1 2.917(5) no 3_667
N1 C4 3.207(6) no .
C1 C4 2.846(6) no .
C2 C5 2.749(6) no .
C3 C6 2.759(6) no .
C8 C8 2.585(5) no 3_667
C9 C9 2.648(6) no 3_667
Br1 O1 3.075(4) no 2_446
Br1 C7 3.443(5) no 1_455
Br1 C8 3.535(6) no 1_455
O1 Br1 3.075(4) no 2_456
O1 C1 3.268(6) no 2_556
O1 C3 3.180(6) no 4_554
O1 C4 3.274(6) no 4_554
O1 C6 3.595(6) no 2_556
N1 C1 3.573(6) no 4_555
N1 C2 3.436(7) no 3_567
C1 O1 3.268(6) no 2_546
C1 N1 3.573(6) no 4_454
C2 N1 3.436(7) no 3_567
C2 C3 3.539(7) no 3_557
C2 C4 3.404(7) no 3_557
C3 O1 3.180(6) no 4_455
C3 C2 3.539(7) no 3_557
C3 C3 3.419(7) no 3_557
C3 C4 3.569(7) no 3_557
C3 C8 3.533(7) no 3_567
C3 C9 3.454(7) no 3_567
C4 O1 3.274(6) no 4_455
C4 C2 3.404(7) no 3_557
C4 C3 3.569(7) no 3_557
C4 C5 3.542(7) no 3_567
C5 C4 3.542(7) no 3_567
C5 C5 3.496(7) no 3_567
C6 O1 3.595(6) no 2_546
C7 Br1 3.443(5) no 1_655
C8 Br1 3.535(6) no 1_655
C8 C3 3.533(7) no 3_567
C9 C3 3.454(7) no 3_567
Br1 H1 2.9164 no .
Br1 H3 2.9121 no .
O1 H1 2.9653 no .
N1 H4 3.0445 no .
C1 H3 3.2835 no .
C2 H4 3.2855 no .
C3 H1 3.2959 no .
C5 H1 3.3045 no .
C5 H3 3.2392 no .
C6 H4 3.2904 no .
C7 H1 2.8305 no .
C9 H4 2.8515 no .
H3 H4 2.3616 no .
Br1 H1 3.1210 no 2_446
Br1 H3 3.0001 no 3_457
Br1 H4 3.4682 no 3_557
Br1 H4 3.4573 no 4_454
O1 H1 3.0649 no 2_556
O1 H3 2.5143 no 4_554
O1 H4 2.7270 no 4_554
N1 H1 2.6893 no 4_555
N1 H3 3.4534 no 1_655
C2 H4 3.4406 no 3_557
C6 H3 3.5472 no 3_557
C6 H4 3.5331 no 3_567
C7 H1 3.5641 no 2_556
C7 H4 3.5226 no 3_567
C8 H1 3.4191 no 2_556
C8 H3 3.4265 no 3_567
H1 Br1 3.1210 no 2_456
H1 O1 3.0649 no 2_546
H1 N1 2.6893 no 4_454
H1 C7 3.5641 no 2_546
H1 C8 3.4191 no 2_546
H1 H4 3.2225 no 4_454
H3 Br1 3.0001 no 3_457
H3 O1 2.5143 no 4_455
H3 N1 3.4534 no 1_455
H3 C6 3.5472 no 3_557
H3 C8 3.4265 no 3_567
H4 Br1 3.4682 no 3_557
H4 Br1 3.4573 no 4_555
H4 O1 2.7270 no 4_455
H4 C2 3.4406 no 3_557
H4 C6 3.5331 no 3_567
H4 C7 3.5226 no 3_567
H4 H1 3.2225 no 4_555

loop_
_geom_torsion_atom_site_label_1
_geom_torsion_atom_site_label_2
_geom_torsion_atom_site_label_3
_geom_torsion_atom_site_label_4
_geom_torsion
_geom_torsion_publ_flag
_geom_torsion_site_symmetry_1
_geom_torsion_site_symmetry_3
_geom_torsion_site_symmetry_4
C8 N1 C9 C5 -179.0(4) no 3_667 . .
C8 N1 C9 C8 0.3(5) no 3_667 . .
C9 N1 C8 C7 179.8(4) no . 3_667 3_667
C9 N1 C8 C9 -0.3(6) no . 3_667 3_667
C2 C1 C6 C5 -0.3(6) no . . .
C2 C1 C6 C7 -177.3(4) no . . .
C6 C1 C2 Br1 -179.6(3) no . . .
C6 C1 C2 C3 0.8(6) no . . .
Br1 C2 C3 C4 179.1(3) no . . .
C1 C2 C3 C4 -1.3(6) no . . .
C2 C3 C4 C5 1.3(6) no . . .
C3 C4 C5 C6 -0.9(6) no . . .
C3 C4 C5 C9 178.3(4) no . . .
C4 C5 C6 C1 0.4(6) no . . .
C4 C5 C6 C7 177.8(4) no . . .
C4 C5 C9 N1 1.6(7) no . . .
C4 C5 C9 C8 -177.8(4) no . . .
C6 C5 C9 N1 -179.1(4) no . . .
C6 C5 C9 C8 1.5(4) no . . .
C9 C5 C6 C1 -179.0(3) no . . .
C9 C5 C6 C7 -1.5(4) no . . .
C1 C6 C7 O1 -0.3(7) no . . .
C1 C6 C7 C8 178.2(4) no . . .
C5 C6 C7 O1 -177.5(4) no . . .
C5 C6 C7 C8 1.0(4) no . . .
O1 C7 C8 N1 -1.5(7) no . . 3_667
O1 C7 C8 C9 178.5(4) no . . .
C6 C7 C8 N1 180.0(4) no . . 3_667
C6 C7 C8 C9 -0.1(4) no . . .
N1 C8 C9 N1 -0.3(7) no 3_667 . .
N1 C8 C9 C5 179.1(4) no 3_667 . .
C7 C8 C9 N1 179.7(3) no . . .
C7 C8 C9 C5 -0.9(4) no . . .
